data_2017768
loop_
_publ_author_name
'Al-Ktaifani, Mahmoud'
'Rukiah, Mwaffak'

_publ_section_title
;
 Powder X-ray studies of <i>meso</i>-hexamethyl propylene amine oxime
 (<i>meso</i>-HMPAO) in two different phases
;
_journal_coeditor_code SQ3256
_journal_issue 9
_journal_name_full 'Acta Crystallographica, Section C'
_journal_page_first o479
_journal_page_last o483
_journal_paper_doi 10.1107/S0108270110032014
_journal_volume 66
_journal_year 2010
_chemical_formula_iupac 'C13 H28 N4 O2'
_chemical_formula_moiety 'C13 H28 N4 O2'
_chemical_formula_sum 'C13 H28 N4 O2'
_chemical_formula_weight 272.39
_chemical_name_common
;
meso-hexamethyl propylene amine oxime (meso-HMPAO)
;
_chemical_name_systematic
;
<i>meso</i>-3,3'-[2,2-dimethylpropane-1,3-diylbis(azanediyl)]dibutan-2-one
dioxime
;
_space_group_IT_number 2
_symmetry_cell_setting triclinic
_symmetry_space_group_name_Hall '-P 1'
_symmetry_space_group_name_H-M 'P -1'
_cell_angle_alpha 81.1652(10)
_cell_angle_beta 93.4835(10)
_cell_angle_gamma 96.4282(8)
_cell_formula_units_Z 2
_cell_length_a 15.3159(3)
_cell_length_b 8.74371(12)
_cell_length_c 6.21770(9)
_cell_measurement_temperature 298
_cell_volume 816.80(2)
_computing_cell_refinement 'GSAS (Larson & Von Dreele, 2004)'
_computing_data_collection 'WINXPOW (Stoe & Cie, 1999)'
_computing_data_reduction 'WINXPOW (Stoe & Cie, 1999)'
_computing_molecular_graphics 'ORTEP-3 (Farrugia, 1997)'
_computing_publication_material 'publCIF (Westrip, 2010)'
_computing_structure_refinement 'GSAS (Larson & Von Dreele, 2004)'
_computing_structure_solution 'FOX (Favre-Nicolin & \<Cern\'y, 2002)'
_diffrn_ambient_temperature 298
_diffrn_measurement_device_type 'Stoe STADI P'
_diffrn_radiation_monochromator 'Ge 111'
_diffrn_radiation_type 'Cu K\a~1~'
_diffrn_radiation_wavelength 1.5406
_exptl_absorpt_coefficient_mu 0.609
_exptl_absorpt_correction_T_max 0.66853
_exptl_absorpt_correction_T_min 0.66015
_exptl_absorpt_process_details
;
GSAS absorption/surface roughness correction (Larson & Von Dreele,
2004):
function number 4. Flat plate in transmission mode, absorption correction
Term (= MU.r/wave) =     0.16000
Correction is not refined.
;
_exptl_crystal_density_diffrn 1.108
_exptl_crystal_description needle
_exptl_crystal_F_000 300
_pd_calc_method 'Rietveld refinement'
_pd_char_colour white
_pd_char_particle_morphology 'needle (visual estimate)'
_pd_instr_dist_mono/spec 230
_pd_instr_dist_spec/detc 220
_pd_instr_dist_src/mono 260
_pd_meas_2theta_range_inc 0.01
_pd_meas_2theta_range_max 79.99
_pd_meas_2theta_range_min 3.0
_pd_meas_number_of_points 7700
_pd_meas_scan_method step
_pd_phase_name 'HMPAO Meso Alpha'
_pd_prep_pressure 101.3
_pd_prep_temperature 298
_pd_proc_2theta_range_inc 0.01
_pd_proc_2theta_range_max 79.98161
_pd_proc_2theta_range_min 2.99161
_pd_proc_info_datetime 2010-06-21T10:10:05
_pd_proc_ls_background_function
;
GSAS background function number 1 with 20 terms.
Shifted Chebyshev function of 1st kind
      1:    2095.63     2:   -2093.54     3:    1003.99     4:   -224.356
      5:   -35.0151     6:    46.3120     7:    9.05002     8:   -15.5584
      9:   -4.55608    10:    16.8935    11:   -8.33517    12:    3.12503
     13:  -0.184876    14:   -14.2318    15:    26.9383    16:   -17.5033
     17:    5.55156    18:   -2.00997    19:    10.5513    20:   -2.64504
;
_pd_proc_ls_peak_cutoff 0.00100
_pd_proc_ls_profile_function
;
CW Profile function number 4 with 27 terms
Pseudovoigt profile coefficients as parameterized in Thompson <i>et al.</i>
(1987).
Asymmetry correction of (Finger <i>et al.</i>, 1994).
Microstrain broadening (Stephens, 1999).
Peak tails are ignored where the intensity is below 0.0010 times the peak.
Aniso. broadening axis   0.0   0.0   1.0
Stephens, P. W. (1999). <i>J. Appl. Cryst.</i> <b>32</b>, 281--289.
Thompson, P., Cox, D. E. & Hastings, J. B. (1987). <i>J. Appl.
Cryst.</i>
<b>20</b>, 79--83.
;
_pd_proc_ls_prof_R_factor 0.0169
_pd_proc_ls_prof_wR_expected 0.0191
_pd_proc_ls_prof_wR_factor 0.0225
_pd_proc_number_of_points 7700
_pd_spec_mounting 'drifted powder between two Mylar foils'
_pd_spec_mount_mode transmission
_pd_spec_shape flat_sheet
_pd_spec_size_axial 7
_pd_spec_size_equat 7
_refine_diff_density_max 0.257
_refine_diff_density_min -0.253
_refine_ls_goodness_of_fit_all 1.19
_refine_ls_hydrogen_treatment constr
_refine_ls_matrix_type full
_refine_ls_number_parameters 224
_refine_ls_number_restraints 104
_refine_ls_shift/su_max 0.02
_refine_ls_shift/su_mean 0.00
_reflns_number_total 998
_cod_data_source_file sq3256.cif
_cod_data_source_block Ialpha
_cod_original_sg_symbol_Hall '-p 1'
_cod_database_code 2017768

loop_
_symmetry_equiv_pos_site_id
_symmetry_equiv_pos_as_xyz
1 +x,+y,+z
-1 -x,-y,-z

loop_
_atom_site_type_symbol
_atom_site_label
_atom_site_fract_x
_atom_site_fract_y
_atom_site_fract_z
_atom_site_U_iso_or_equiv
_atom_site_thermal_displace_type
_atom_site_occupancy
C C1 0.8535(3) 0.2572(5) 0.5458(7) 0.0384(14) Uiso 1.0
C C2 0.8898(2) 0.4043(4) 0.6396(5) 0.0384(14) Uiso 1.0
C C3 0.9297(2) 0.1916(4) 0.4536(6) 0.0384(14) Uiso 1.0
C C4 0.7864(2) 0.2921(4) 0.3527(6) 0.0384(14) Uiso 1.0
C C5 0.8146(2) 0.1333(4) 0.7298(6) 0.0384(14) Uiso 1.0
N N1 0.7022(3) 0.3372(5) 0.4180(8) 0.040(2) Uiso 1.0
N N2 0.7779(3) -0.0133(5) 0.6474(7) 0.040(2) Uiso 1.0
C C6 0.6527(3) 0.4088(5) 0.2256(7) 0.0384(14) Uiso 1.0
C C7 0.7319(3) -0.1032(5) 0.8360(7) 0.0384(14) Uiso 1.0
C C8 0.5772(2) 0.4852(4) 0.3012(5) 0.0384(14) Uiso 1.0
C C9 0.6775(2) -0.2449(4) 0.7572(5) 0.0384(14) Uiso 1.0
C C10 0.6267(6) 0.2786(7) 0.0933(10) 0.0384(14) Uiso 1.0
C C11 0.7902(4) -0.1690(9) 1.0215(10) 0.0384(14) Uiso 1.0
C C12 0.5702(2) 0.1332(4) 0.2004(6) 0.0384(14) Uiso 1.0
C C13 0.8665(2) -0.2550(4) 0.9718(5) 0.0384(14) Uiso 1.0
N N3 0.6410(5) 0.3115(9) -0.1105(10) 0.040(2) Uiso 1.0
N N4 0.7815(5) -0.1252(9) 1.2052(10) 0.040(2) Uiso 1.0
O O1 0.6002(5) 0.1967(6) -0.2299(8) 0.048(2) Uiso 1.0
O O2 0.8376(5) -0.1993(7) 1.3625(8) 0.048(2) Uiso 1.0
H H2A 0.88814 0.49396 0.52684 0.05 Uiso 1.0
H H2B 0.85425 0.41718 0.75794 0.05 Uiso 1.0
H H2C 0.94988 0.39484 0.69383 0.05 Uiso 1.0
H H3A 0.95355 0.26587 0.33346 0.05 Uiso 1.0
H H3B 0.9755 0.17345 0.56739 0.05 Uiso 1.0
H H3C 0.90859 0.09428 0.40168 0.05 Uiso 1.0
H H4A 0.77375 0.19927 0.28132 0.05 Uiso 1.0
H H4B 0.81331 0.37719 0.24823 0.05 Uiso 1.0
H H5A 0.86107 0.10959 0.84165 0.05 Uiso 1.0
H H5B 0.76775 0.17592 0.79519 0.05 Uiso 1.0
H H6A 0.69258 0.49015 0.14125 0.05 Uiso 1.0
H H7A 0.69202 -0.03753 0.89032 0.05 Uiso 1.0
H H8A 0.54135 0.40887 0.39801 0.05 Uiso 1.0
H H8B 0.60102 0.57022 0.37816 0.05 Uiso 1.0
H H8C 0.54136 0.52499 0.17544 0.05 Uiso 1.0
H H9A 0.71659 -0.31722 0.72425 0.05 Uiso 1.0
H H9B 0.63901 -0.29623 0.87054 0.05 Uiso 1.0
H H9C 0.64248 -0.21037 0.62731 0.05 Uiso 1.0
H H12A 0.60318 0.04332 0.21278 0.05 Uiso 1.0
H H12B 0.55505 0.14876 0.34422 0.05 Uiso 1.0
H H12C 0.51667 0.11546 0.11178 0.05 Uiso 1.0
H H13A 0.90952 -0.18216 0.89097 0.05 Uiso 1.0
H H13B 0.84452 -0.33576 0.88576 0.05 Uiso 1.0
H H13C 0.89393 -0.30161 1.10752 0.05 Uiso 1.0
H H2O 0.84791 -0.14763 1.46207 0.05 Uiso 1.0
H H2N 0.73981 0.00769 0.54043 0.05 Uiso 1.0
H H1O 0.59915 0.23172 -0.36018 0.05 Uiso 1.0
H H1N 0.71277 0.40271 0.51053 0.05 Uiso 1.0

loop_
_atom_type_symbol
_atom_type_scat_dispersion_real
_atom_type_scat_dispersion_imag
_atom_type_scat_source
C 0.000 0.000 International_Tables_Vol_C
N 0.000 0.000 International_Tables_Vol_C
O 0.000 0.000 International_Tables_Vol_C
H 0.000 0.000 International_Tables_Vol_C

loop_
_geom_angle_atom_site_label_1
_geom_angle_atom_site_label_2
_geom_angle_atom_site_label_3
_geom_angle_site_symmetry_1
_geom_angle_site_symmetry_2
_geom_angle_site_symmetry_3
_geom_angle
_geom_angle_publ_flag
C2 C1 C3 1_555 . 1_555 108.4(3) n
C2 C1 C4 1_555 . 1_555 111.9(3) n
C2 C1 C5 1_555 . 1_555 109.6(3) n
C3 C1 C4 1_555 . 1_555 106.3(3) n
C3 C1 C5 1_555 . 1_555 108.0(3) n
C4 C1 C5 1_555 . 1_555 112.5(3) n
C1 C2 H2A 1_555 . 1_555 109.54 n
C1 C2 H2B 1_555 . 1_555 109.42 n
C1 C2 H2C 1_555 . 1_555 109.32 n
H2A C2 H2B 1_555 . 1_555 109.40 n
H2A C2 H2C 1_555 . 1_555 109.68 n
H2B C2 H2C 1_555 . 1_555 109.47 n
C1 C3 H3A 1_555 . 1_555 109.36 n
C1 C3 H3B 1_555 . 1_555 109.41 n
C1 C3 H3C 1_555 . 1_555 109.63 n
H3A C3 H3B 1_555 . 1_555 109.48 n
H3A C3 H3C 1_555 . 1_555 109.39 n
H3B C3 H3C 1_555 . 1_555 109.56 n
C1 C4 N1 1_555 . 1_555 113.7(4) n
C1 C4 H4A 1_555 . 1_555 108.61 n
C1 C4 H4B 1_555 . 1_555 108.30 n
N1 C4 H4A 1_555 . 1_555 108.68 n
N1 C4 H4B 1_555 . 1_555 108.7 n
H4A C4 H4B 1_555 . 1_555 108.7 n
C1 C5 N2 1_555 . 1_555 112.0(4) n
C1 C5 H5A 1_555 . 1_555 108.91 n
C1 C5 H5B 1_555 . 1_555 108.83 n
N2 C5 H5A 1_555 . 1_555 108.95 n
N2 C5 H5B 1_555 . 1_555 109.18 n
H5A C5 H5B 1_555 . 1_555 108.9 n
C4 N1 C6 1_555 . 1_555 110.1(4) n
C4 N1 H1N 1_555 . 1_555 109.7 n
C6 N1 H1N 1_555 . 1_555 109.5 n
C5 N2 C7 1_555 . 1_555 103.2(4) n
C5 N2 H2N 1_555 . 1_555 109.7 n
C7 N2 H2N 1_555 . 1_555 109.3 n
N1 C6 C8 1_555 . 1_555 108.9(3) n
N1 C6 C10 1_555 . 1_555 104.8(5) y
N1 C6 H6A 1_555 . 1_555 108.7 n
C8 C6 C10 1_555 . 1_555 116.1(5) n
C8 C6 H6A 1_555 . 1_555 108.8 n
C10 C6 H6A 1_555 . 1_555 109.2 n
N2 C7 C9 1_555 . 1_555 107.6(3) n
N2 C7 C11 1_555 . 1_555 115.5(5) y
N2 C7 H7A 1_555 . 1_555 109.4 n
C9 C7 C11 1_555 . 1_555 105.5(4) n
C9 C7 H7A 1_555 . 1_555 109.40 n
C11 C7 H7A 1_555 . 1_555 109.10 n
C6 C8 H8A 1_555 . 1_555 109.58 n
C6 C8 H8B 1_555 . 1_555 109.42 n
C6 C8 H8C 1_555 . 1_555 109.35 n
H8A C8 H8B 1_555 . 1_555 109.39 n
H8A C8 H8C 1_555 . 1_555 109.55 n
H8B C8 H8C 1_555 . 1_555 109.54 n
C7 C9 H9A 1_555 . 1_555 109.67 n
C7 C9 H9B 1_555 . 1_555 109.43 n
C7 C9 H9C 1_555 . 1_555 109.46 n
H9A C9 H9B 1_555 . 1_555 109.39 n
H9A C9 H9C 1_555 . 1_555 109.44 n
H9B C9 H9C 1_555 . 1_555 109.44 n
C6 C10 C12 1_555 . 1_555 118.1(4) y
C6 C10 N3 1_555 . 1_555 115.5(5) y
C12 C10 N3 1_555 . 1_555 125.2(6) y
C7 C11 C13 1_555 . 1_555 118.7(4) y
C7 C11 N4 1_555 . 1_555 116.2(5) y
C13 C11 N4 1_555 . 1_555 123.9(6) y
C10 C12 H12A 1_555 . 1_555 109.40 n
C10 C12 H12B 1_555 . 1_555 109.51 n
C10 C12 H12C 1_555 . 1_555 109.70 n
H12A C12 H12B 1_555 . 1_555 109.58 n
H12A C12 H12C 1_555 . 1_555 109.34 n
H12B C12 H12C 1_555 . 1_555 109.35 n
C11 C13 H13A 1_555 . 1_555 109.40 n
C11 C13 H13B 1_555 . 1_555 109.50 n
C11 C13 H13C 1_555 . 1_555 109.48 n
H13A C13 H13B 1_555 . 1_555 109.46 n
H13A C13 H13C 1_555 . 1_555 109.45 n
H13B C13 H13C 1_555 . 1_555 109.54 n
C10 N3 O1 1_555 . 1_555 112.3(7) y
C11 N4 O2 1_555 . 1_555 109.7(6) y
N3 O1 H1O 1_555 . 1_555 109.3 n
N4 O2 H2O 1_555 . 1_555 109.5 n

loop_
_geom_bond_atom_site_label_1
_geom_bond_atom_site_label_2
_geom_bond_site_symmetry_1
_geom_bond_site_symmetry_2
_geom_bond_distance
_geom_bond_publ_flag
C1 C2 . 1_555 1.528(4) n
C1 C3 . 1_555 1.535(5) n
C1 C4 . 1_555 1.548(4) n
C1 C5 . 1_555 1.548(5) n
C2 C1 . 1_555 1.528(4) n
C2 H2A . 1_555 0.9696 n
C2 H2B . 1_555 0.9683 n
C2 H2C . 1_555 0.9687 n
C3 H3A . 1_555 0.9717 n
C3 H3B . 1_555 0.9732 n
C3 H3C . 1_555 0.9711 n
C4 N1 . 1_555 1.487(5) y
C4 H4A . 1_555 0.979 n
C4 H4B . 1_555 0.980 n
C5 H5A . 1_555 0.981 n
C5 H5B . 1_555 0.979 n
N1 C4 . 1_555 1.487(5) n
N1 C6 . 1_555 1.471(5) y
N1 H1N . 1_555 0.869 n
N2 C5 . 1_555 1.492(4) y
N2 C7 . 1_555 1.477(5) y
N2 H2N . 1_555 0.869 n
C6 C8 . 1_555 1.530(4) n
C6 C10 . 1_555 1.510(5) y
C6 H6A . 1_555 0.991 n
C7 C9 . 1_555 1.541(4) n
C7 C11 . 1_555 1.498(5) y
C7 H7A . 1_555 0.9910 n
C8 H8A . 1_555 0.9715 n
C8 H8B . 1_555 0.9708 n
C8 H8C . 1_555 0.9697 n
C9 H9A . 1_555 0.9696 n
C9 H9B . 1_555 0.9696 n
C9 H9C . 1_555 0.9695 n
C10 C12 . 1_555 1.540(5) n
C10 N3 . 1_555 1.282(5) y
C11 C13 . 1_555 1.529(5) n
C11 N4 . 1_555 1.278(5) y
C12 H12A . 1_555 0.9720 n
C12 H12B . 1_555 0.9701 n
C12 H12C . 1_555 0.9705 n
C13 H13A . 1_555 0.9699 n
C13 H13B . 1_555 0.9689 n
C13 H13C . 1_555 0.9714 n
N3 O1 . 1_555 1.407(5) y
N4 O2 . 1_555 1.394(5) y
O1 H1O . 1_555 0.820 n
O2 H2O . 1_555 0.819 n

loop_
_geom_hbond_atom_site_label_D
_geom_hbond_atom_site_label_H
_geom_hbond_atom_site_label_A
_geom_hbond_site_symmetry_D
_geom_hbond_site_symmetry_H
_geom_hbond_site_symmetry_A
_geom_hbond_distance_DH
_geom_hbond_distance_HA
_geom_hbond_distance_DA
_geom_hbond_angle_DHA
_geom_hbond_publ_flag
O1 H1O N1 . . 1_554 0.82 2.19 2.811(8) 133 y
O2 H2O N2 . . 1_556 0.82 2.17 2.834(7) 138 y

loop_
_geom_torsion_atom_site_label_1
_geom_torsion_atom_site_label_2
_geom_torsion_atom_site_label_3
_geom_torsion_atom_site_label_4
_geom_torsion_site_symmetry_1
_geom_torsion_site_symmetry_2
_geom_torsion_site_symmetry_3
_geom_torsion_site_symmetry_4
_geom_torsion
_geom_torsion_publ_flag
C6 N1 C4 C1 . . . . 164.5(3) y
C4 N1 C6 C8 . . . . -167.9(3) y
C4 N1 C6 C10 . . . . 67.2(5) n
C5 N2 C7 C11 . . . . -72.3(5) n
C7 N2 C5 C1 . . . . -170.9(3) y
C5 N2 C7 C9 . . . . 170.2(3) y
O1 N3 C10 C12 . . . . -1.2(11) y
O1 N3 C10 C6 . . . . -168.5(6) n
O2 N4 C11 C13 . . . . -14.5(10) y
O2 N4 C11 C7 . . . . 178.1(6) n
C3 C1 C5 N2 . . . . -62.1(4) n
C4 C1 C5 N2 . . . . 54.8(4) n
C2 C1 C5 N2 . . . . 179.9(3) n
C5 C1 C4 N1 . . . . 54.4(4) n
C3 C1 C4 N1 . . . . 172.3(3) n
C2 C1 C4 N1 . . . . -69.5(4) n
N1 C6 C10 C12 . . . . 59.1(7) n
C8 C6 C10 C12 . . . . -61.1(7) y
C8 C6 C10 N3 . . . . 107.1(8) n
N1 C6 C10 N3 . . . . -132.6(7) y
N2 C7 C11 C13 . . . . -47.4(7) n
C9 C7 C11 N4 . . . . -120.6(7) n
C9 C7 C11 C13 . . . . 71.3(6) y
N2 C7 C11 N4 . . . . 120.7(6) y
